data_4106243
loop_
_publ_author_name
'Zhi-Min Chen'
'Qing-Wei Zhang'
'Zhi-Hua Chen'
'Hui Li'
'Yong-Qiang Tu'
'Fu-Min Zhang'
'Jin-Miao Tian'

_publ_section_title
;
 Organocatalytic Asymmetric Halogenation/Semipinacol Rearrangement: Highly
 Efficient Synthesis of Chiral \a-Oxa-Quaternary \b-Haloketones
;
_journal_name_full 'Journal of the American Chemical Society'
_journal_page_first 8818
_journal_page_last 8821
_journal_paper_doi 10.1021/ja201794v
_journal_volume 133
_journal_year 2011
_chemical_absolute_configuration none
_chemical_formula_sum 'C14 H13 Br O2 S2'
_chemical_formula_weight 357.27
_chemical_name_systematic
; 
 ? 
;
_space_group_IT_number 4
_symmetry_cell_setting monoclinic
_symmetry_space_group_name_Hall 'P 2yb'
_symmetry_space_group_name_H-M 'P 1 21 1'
_atom_sites_solution_hydrogens geom
_atom_sites_solution_primary direct
_atom_sites_solution_secondary difmap
_audit_creation_method SHELXL-97
_cell_angle_alpha 90.00
_cell_angle_beta 96.275(4)
_cell_angle_gamma 90.00
_cell_formula_units_Z 2
_cell_length_a 6.660(2)
_cell_length_b 13.081(5)
_cell_length_c 8.454(3)
_cell_measurement_reflns_used 1397
_cell_measurement_temperature 296(2)
_cell_measurement_theta_max 21.21
_cell_measurement_theta_min 2.42
_cell_volume 732.1(4)
_computing_cell_refinement 'Bruker SAINT'
_computing_data_collection 'Bruker APEX2'
_computing_data_reduction 'Bruker SAINT'
_computing_molecular_graphics 'Bruker SHELXTL'
_computing_publication_material 'Bruker SHELXTL'
_computing_structure_refinement 'SHELXL-97 (Sheldrick, 2008)'
_computing_structure_solution 'SHELXS-97 (Sheldrick, 2008)'
_diffrn_ambient_temperature 296(2)
_diffrn_measured_fraction_theta_full 0.993
_diffrn_measured_fraction_theta_max 0.993
_diffrn_measurement_device_type 'Bruker APEX-II CCD'
_diffrn_measurement_method '\f and \w scans'
_diffrn_radiation_monochromator graphite
_diffrn_radiation_source 'fine-focus sealed tube'
_diffrn_radiation_type MoK\a
_diffrn_radiation_wavelength 0.71073
_diffrn_reflns_av_R_equivalents 0.0234
_diffrn_reflns_av_sigmaI/netI 0.0783
_diffrn_reflns_limit_h_max 7
_diffrn_reflns_limit_h_min -8
_diffrn_reflns_limit_k_max 15
_diffrn_reflns_limit_k_min -15
_diffrn_reflns_limit_l_max 6
_diffrn_reflns_limit_l_min -10
_diffrn_reflns_number 3993
_diffrn_reflns_theta_full 25.49
_diffrn_reflns_theta_max 25.49
_diffrn_reflns_theta_min 2.42
_exptl_absorpt_coefficient_mu 3.086
_exptl_absorpt_correction_T_max 0.4479
_exptl_absorpt_correction_T_min 0.4113
_exptl_absorpt_correction_type multi-scan
_exptl_absorpt_process_details SADABS
_exptl_crystal_colour colorless
_exptl_crystal_density_diffrn 1.621
_exptl_crystal_description block
_exptl_crystal_F_000 360
_exptl_crystal_size_max 0.35
_exptl_crystal_size_mid 0.32
_exptl_crystal_size_min 0.31
_refine_diff_density_max 0.252
_refine_diff_density_min -0.279
_refine_diff_density_rms 0.060
_refine_ls_abs_structure_details 'Flack H D (1983), Acta Cryst. A39, 876-881'
_refine_ls_abs_structure_Flack 0.00(1)
_refine_ls_extinction_coef 0.018(4)
_refine_ls_extinction_expression Fc^*^=kFc[1+0.001xFc^2^\l^3^/sin(2\q)]^-1/4^
_refine_ls_extinction_method SHELXL
_refine_ls_goodness_of_fit_ref 1.048
_refine_ls_hydrogen_treatment constr
_refine_ls_matrix_type full
_refine_ls_number_parameters 178
_refine_ls_number_reflns 2611
_refine_ls_number_restraints 27
_refine_ls_restrained_S_all 1.047
_refine_ls_R_factor_all 0.0648
_refine_ls_R_factor_gt 0.0463
_refine_ls_shift/su_max 0.000
_refine_ls_shift/su_mean 0.000
_refine_ls_structure_factor_coef Fsqd
_refine_ls_weighting_details 'calc w=1/[\s^2^(Fo^2^)+(0.0458P)^2^+0.0534P] where P=(Fo^2^+2Fc^2^)/3'
_refine_ls_weighting_scheme calc
_refine_ls_wR_factor_gt 0.1080
_refine_ls_wR_factor_ref 0.1166
_reflns_number_gt 2055
_reflns_number_total 2611
_reflns_threshold_expression >2sigma(I)
_cod_data_source_file ja201794v_si_002.cif
_cod_data_source_block p21
_cod_original_cell_volume 732.1(5)
_cod_database_code 4106243

loop_
_symmetry_equiv_pos_as_xyz
'x, y, z'
'-x, y+1/2, -z'

loop_
_atom_site_label
_atom_site_type_symbol
_atom_site_fract_x
_atom_site_fract_y
_atom_site_fract_z
_atom_site_U_iso_or_equiv
_atom_site_adp_type
_atom_site_occupancy
_atom_site_symmetry_multiplicity
_atom_site_calc_flag
_atom_site_refinement_flags
C14A C 0.9892(5) 0.5224(2) 1.1988(3) 0.0759(8) Uani 0.30 1 d P
C14B C 0.5901(8) 0.5045(4) 1.1247(5) 0.0731(12) Uani 0.70 1 d PD
H14B H 0.4548 0.5058 1.0711 0.29(11) Uiso 1 1 d RD
Br1 Br 1.02384(10) 0.65881(6) 0.65032(7) 0.0609(3) Uani 1 1 d .
C1 C 0.9815(8) 0.6401(4) 0.8758(6) 0.0414(15) Uani 1 1 d .
H1 H 1.1038 0.6101 0.9322 0.050 Uiso 1 1 calc R
C2 C 0.9485(11) 0.7449(4) 0.9451(9) 0.0559(18) Uani 1 1 d .
H2A H 1.0556 0.7905 0.9205 0.067 Uiso 1 1 calc R
H2B H 0.9539 0.7397 1.0599 0.067 Uiso 1 1 calc R
C3 C 0.7459(11) 0.7888(5) 0.8784(10) 0.0606(19) Uani 1 1 d .
H3A H 0.7192 0.8506 0.9359 0.073 Uiso 1 1 calc R
H3B H 0.7498 0.8066 0.7674 0.073 Uiso 1 1 calc R
C4 C 0.5767(12) 0.7116(5) 0.8927(10) 0.059(2) Uani 1 1 d .
H4A H 0.5588 0.7022 1.0041 0.071 Uiso 1 1 calc R
H4B H 0.4513 0.7383 0.8392 0.071 Uiso 1 1 calc R
C5 C 0.8035(10) 0.5675(4) 0.8902(8) 0.0411(14) Uani 1 1 d .
C6 C 0.8327(9) 0.4670(4) 0.8044(7) 0.0374(13) Uani 1 1 d .
C7 C 0.6635(9) 0.4062(4) 0.7296(6) 0.0373(13) Uani 1 1 d .
C8 C 0.4843(11) 0.2618(6) 0.5970(9) 0.066(2) Uani 1 1 d .
H8 H 0.4427 0.1977 0.5475 0.07(2) Uiso 1 1 d R
C9 C 0.3529(12) 0.3353(6) 0.6248(9) 0.063(2) Uani 1 1 d .
H9 H 0.2100 0.3317 0.5835 0.08(3) Uiso 1 1 d R
C11 C 0.7909(11) 0.5367(4) 1.0630(7) 0.0498(16) Uani 1 1 d U
C12 C 0.862(2) 0.4779(6) 1.3316(10) 0.092(3) Uani 1 1 d U
H12 H 0.9324 0.4598 1.4340 0.10(3) Uiso 1 1 d R
C13 C 0.665(2) 0.4708(7) 1.2922(11) 0.095(3) Uani 1 1 d U
H13 H 0.5776 0.4398 1.3604 0.14(4) Uiso 1 1 d R
C10A C 0.7216(3) 0.28718(15) 0.6612(3) 0.0584(6) Uani 0.20 1 d P
C10B C 0.4417(7) 0.4312(4) 0.7073(6) 0.0645(12) Uani 0.80 1 d PD
H10B H 0.3760 0.4899 0.7363 0.077 Uiso 1 1 calc RD
O1 O 0.6201(6) 0.6142(3) 0.8239(5) 0.0447(11) Uani 1 1 d .
O2 O 1.0046(7) 0.4329(3) 0.8081(6) 0.0551(11) Uani 1 1 d .
S1A S 0.7216(3) 0.28718(15) 0.6612(3) 0.0584(6) Uani 0.80 1 d P
S1B S 0.4417(7) 0.4312(4) 0.7073(6) 0.0645(12) Uani 0.20 1 d P
S2A S 0.9892(5) 0.5224(2) 1.1988(3) 0.0759(8) Uani 0.70 1 d P
S2B S 0.5901(8) 0.5045(4) 1.1247(5) 0.0731(12) Uani 0.30 1 d P

loop_
_atom_site_aniso_label
_atom_site_aniso_U_11
_atom_site_aniso_U_22
_atom_site_aniso_U_33
_atom_site_aniso_U_23
_atom_site_aniso_U_13
_atom_site_aniso_U_12
C14A 0.097(2) 0.0689(16) 0.0596(16) 0.0058(13) -0.0015(13) 0.0031(14)
C14B 0.093(3) 0.080(3) 0.051(2) 0.0027(19) 0.029(2) -0.029(2)
Br1 0.0681(5) 0.0602(4) 0.0555(4) 0.0148(4) 0.0118(3) -0.0048(4)
C1 0.043(3) 0.032(4) 0.047(3) 0.007(2) -0.006(2) -0.001(2)
C2 0.060(5) 0.033(3) 0.071(5) -0.003(3) -0.008(4) 0.000(3)
C3 0.069(5) 0.037(3) 0.073(5) -0.007(3) -0.002(4) -0.008(4)
C4 0.054(5) 0.038(3) 0.086(5) -0.010(4) 0.003(4) 0.008(3)
C5 0.044(4) 0.035(3) 0.044(3) 0.000(3) 0.002(3) 0.001(3)
C6 0.042(4) 0.034(3) 0.036(3) 0.002(2) 0.003(3) 0.000(3)
C7 0.046(4) 0.036(3) 0.031(3) -0.003(2) 0.010(2) -0.002(2)
C8 0.073(5) 0.060(4) 0.063(5) -0.020(4) -0.004(4) -0.013(4)
C9 0.055(5) 0.068(5) 0.067(5) -0.023(4) 0.002(4) -0.008(4)
C11 0.080(5) 0.030(3) 0.039(3) -0.005(2) 0.003(3) -0.005(3)
C12 0.161(8) 0.070(5) 0.042(5) -0.003(4) -0.001(5) -0.003(6)
C13 0.156(9) 0.082(5) 0.053(5) 0.006(4) 0.037(6) -0.018(6)
C10A 0.0670(15) 0.0469(10) 0.0592(13) -0.0141(9) -0.0034(10) 0.0048(10)
C10B 0.050(3) 0.075(3) 0.066(3) -0.011(2) -0.003(2) -0.020(2)
O1 0.041(3) 0.038(2) 0.054(3) -0.0085(19) -0.001(2) 0.0006(18)
O2 0.045(3) 0.046(2) 0.073(3) -0.007(2) 0.004(2) 0.003(2)
S1A 0.0670(15) 0.0469(10) 0.0592(13) -0.0141(9) -0.0034(10) 0.0048(10)
S1B 0.050(3) 0.075(3) 0.066(3) -0.011(2) -0.003(2) -0.020(2)
S2A 0.097(2) 0.0689(16) 0.0596(16) 0.0058(13) -0.0015(13) 0.0031(14)
S2B 0.093(3) 0.080(3) 0.051(2) 0.0027(19) 0.029(2) -0.029(2)

loop_
_atom_type_symbol
_atom_type_description
_atom_type_scat_dispersion_real
_atom_type_scat_dispersion_imag
_atom_type_scat_source
C C 0.0033 0.0016 'International Tables Vol C Tables 4.2.6.8 and 6.1.1.4'
H H 0.0000 0.0000 'International Tables Vol C Tables 4.2.6.8 and 6.1.1.4'
O O 0.0106 0.0060 'International Tables Vol C Tables 4.2.6.8 and 6.1.1.4'
Br Br -0.2901 2.4595 'International Tables Vol C Tables 4.2.6.8 and 6.1.1.4'
S S 0.1246 0.1234 'International Tables Vol C Tables 4.2.6.8 and 6.1.1.4'

loop_
_geom_angle_atom_site_label_1
_geom_angle_atom_site_label_2
_geom_angle_atom_site_label_3
_geom_angle
C13 C14B C11 100.7(6)
C13 C14B H14B 129.9
C11 C14B H14B 129.4
C2 C1 C5 112.5(5)
C2 C1 Br1 107.6(4)
C5 C1 Br1 110.3(4)
C2 C1 H1 108.8
C5 C1 H1 108.8
Br1 C1 H1 108.8
C1 C2 C3 111.0(5)
C1 C2 H2A 109.4
C3 C2 H2A 109.4
C1 C2 H2B 109.4
C3 C2 H2B 109.4
H2A C2 H2B 108.0
C4 C3 C2 110.8(6)
C4 C3 H3A 109.5
C2 C3 H3A 109.5
C4 C3 H3B 109.5
C2 C3 H3B 109.5
H3A C3 H3B 108.1
O1 C4 C3 111.7(6)
O1 C4 H4A 109.3
C3 C4 H4A 109.3
O1 C4 H4B 109.3
C3 C4 H4B 109.3
H4A C4 H4B 107.9
O1 C5 C6 109.4(5)
O1 C5 C11 110.8(5)
C6 C5 C11 104.5(5)
O1 C5 C1 109.9(5)
C6 C5 C1 110.9(5)
C11 C5 C1 111.3(5)
O2 C6 C7 119.0(5)
O2 C6 C5 118.0(5)
C7 C6 C5 122.8(5)
C6 C7 C10B 129.3(5)
C6 C7 C10A 116.5(4)
C10B C7 C10A 114.1(4)
C9 C8 C10A 114.8(5)
C9 C8 H8 122.6
C10A C8 H8 122.5
C8 C9 C10B 116.3(6)
C8 C9 H9 122.1
C10B C9 H9 121.2
C5 C11 C14B 122.3(5)
C5 C11 C14A 124.6(5)
C14B C11 C14A 112.8(4)
C13 C12 H12 125.3
C12 C13 C14B 115.6(8)
C12 C13 H13 122.2
C14B C13 H13 121.9
C8 C10A C7 92.9(3)
C7 C10B C9 101.8(5)
C7 C10B H10B 129.1
C9 C10B H10B 129.1
C5 O1 C4 114.9(5)

loop_
_geom_bond_atom_site_label_1
_geom_bond_atom_site_label_2
_geom_bond_distance
C14A C11 1.663(7)
C14B C13 1.514(11)
C14B C11 1.546(8)
C14B H14B 0.9637
Br1 C1 1.972(5)
C1 C2 1.517(8)
C1 C5 1.534(9)
C1 H1 0.9800
C2 C3 1.517(10)
C2 H2A 0.9700
C2 H2B 0.9700
C3 C4 1.527(10)
C3 H3A 0.9700
C3 H3B 0.9700
C4 O1 1.443(7)
C4 H4A 0.9700
C4 H4B 0.9700
C5 O1 1.424(8)
C5 C6 1.524(8)
C5 C11 1.527(9)
C6 O2 1.226(7)
C6 C7 1.466(8)
C7 C10B 1.505(7)
C7 C10A 1.719(6)
C8 C9 1.338(10)
C8 C10A 1.648(8)
C8 H8 0.9646
C9 C10B 1.523(8)
C9 H9 0.9784
C12 C13 1.322(15)
C12 H12 0.9672
C13 H13 0.9546
C10B H10B 0.9300

loop_
_geom_torsion_atom_site_label_1
_geom_torsion_atom_site_label_2
_geom_torsion_atom_site_label_3
_geom_torsion_atom_site_label_4
_geom_torsion
C5 C1 C2 C3 -51.4(8)
Br1 C1 C2 C3 70.3(7)
C1 C2 C3 C4 50.5(8)
C2 C3 C4 O1 -52.8(8)
C2 C1 C5 O1 53.2(6)
Br1 C1 C5 O1 -67.0(5)
C2 C1 C5 C6 174.2(5)
Br1 C1 C5 C6 54.0(5)
C2 C1 C5 C11 -69.9(6)
Br1 C1 C5 C11 169.9(4)
O1 C5 C6 O2 157.4(5)
C11 C5 C6 O2 -84.0(7)
C1 C5 C6 O2 36.0(7)
O1 C5 C6 C7 -27.7(8)
C11 C5 C6 C7 91.0(6)
C1 C5 C6 C7 -149.0(5)
O2 C6 C7 C10B -178.8(5)
C5 C6 C7 C10B 6.3(9)
O2 C6 C7 C10A 3.2(7)
C5 C6 C7 C10A -171.7(4)
C10A C8 C9 C10B 1.3(10)
O1 C5 C11 C14B 31.1(7)
C6 C5 C11 C14B -86.6(6)
C1 C5 C11 C14B 153.7(5)
O1 C5 C11 C14A -155.5(4)
C6 C5 C11 C14A 86.8(6)
C1 C5 C11 C14A -32.9(7)
C13 C14B C11 C5 173.6(6)
C13 C14B C11 C14A -0.6(6)
C11 C14B C13 C12 -0.3(9)
C9 C8 C10A C7 -1.7(7)
C6 C7 C10A C8 179.9(5)
C10B C7 C10A C8 1.6(5)
C6 C7 C10B C9 -179.1(6)
C10A C7 C10B C9 -1.1(5)
C8 C9 C10B C7 -0.1(8)
C6 C5 O1 C4 -178.7(5)
C11 C5 O1 C4 66.6(6)
C1 C5 O1 C4 -56.8(7)
C3 C4 O1 C5 57.7(8)
